data_7247235
loop_
_publ_author_name
'Yoshikawa, Isao'
'Zhang, Zaixiang'
'Suzuki, Masahiro'
'Ikedo, Hana'
'Yin, Qiuxiang'
'Houjou, Hirohiko'

_publ_section_title
;
 Active control of molecular stacking types in a congeneric library of
 dihalogenated salicylideneaniline crystals and their solid solutions
;
_journal_issue 36
_journal_name_full CrystEngComm
_journal_page_first 5109
_journal_page_last 5117
_journal_paper_doi 10.1039/D3CE00601H
_journal_volume 25
_journal_year 2023
_chemical_formula_moiety 'C13 H9 Br2 N O'
_chemical_formula_sum 'C13 H9 Br2 N O'
_chemical_formula_weight 355.03
_space_group_crystal_system orthorhombic
_space_group_IT_number 56
_space_group_name_Hall '-P 2ab 2ac'
_space_group_name_H-M_alt 'P c c n'
_atom_sites_solution_hydrogens geom
_atom_sites_solution_primary direct
_atom_sites_solution_secondary difmap
_audit_creation_method SHELXL-2019/3
_audit_update_record
;
2023-08-02 deposited with the CCDC.	2023-08-21 downloaded from the CCDC.
;
_cell_angle_alpha 90
_cell_angle_beta 90
_cell_angle_gamma 90
_cell_formula_units_Z 8
_cell_length_a 56.4542(12)
_cell_length_b 6.9020(2)
_cell_length_c 6.10530(10)
_cell_measurement_reflns_used 19223
_cell_measurement_temperature 93(2)
_cell_measurement_theta_max 29.2300
_cell_measurement_theta_min 2.8710
_cell_volume 2378.91(9)
_computing_cell_refinement 'CrysAlisPro 1.171.40.84a (Rigaku OD, 2020)'
_computing_data_collection 'CrysAlisPro 1.171.41.107a (Rigaku OD, 2021)'
_computing_data_reduction 'CrysAlisPro 1.171.40.84a (Rigaku OD, 2020)'
_computing_molecular_graphics 'Yadokari-XG (Wakita, Nemoto et al., 2009)'
_computing_publication_material 'Yadokari-XG (Wakita, Nemoto et al., 2009)'
_computing_structure_refinement 'SHELXL-2019/3 (Sheldrick, 2019)'
_computing_structure_solution 'SHELXS Version 2013/1 (Sheldrick, 2008)'
_diffrn_ambient_temperature 93(2)
_diffrn_detector_area_resol_mean 5.811
_diffrn_measured_fraction_theta_full 0.999
_diffrn_measured_fraction_theta_max 0.973
_diffrn_measurement_device_type 'Rigaku XtaLAB P200'
_diffrn_measurement_method '\w scans'
_diffrn_radiation_type MoK\a
_diffrn_radiation_wavelength 0.71073
_diffrn_reflns_av_R_equivalents 0.0934
_diffrn_reflns_av_unetI/netI 0.0371
_diffrn_reflns_Laue_measured_fraction_full 0.999
_diffrn_reflns_Laue_measured_fraction_max 0.973
_diffrn_reflns_limit_h_max 74
_diffrn_reflns_limit_h_min -74
_diffrn_reflns_limit_k_max 9
_diffrn_reflns_limit_k_min -9
_diffrn_reflns_limit_l_max 8
_diffrn_reflns_limit_l_min -8
_diffrn_reflns_number 25290
_diffrn_reflns_point_group_measured_fraction_full 0.999
_diffrn_reflns_point_group_measured_fraction_max 0.973
_diffrn_reflns_theta_full 25.242
_diffrn_reflns_theta_max 29.152
_diffrn_reflns_theta_min 2.887
_diffrn_source 'rotating anode X-ray generator'
_exptl_absorpt_coefficient_mu 6.795
_exptl_absorpt_correction_T_max 1.00000
_exptl_absorpt_correction_T_min 0.48349
_exptl_absorpt_correction_type multi-scan
_exptl_absorpt_process_details
;
CrysAlisPro 1.171.40.84a (Rigaku Oxford Diffraction, 2020)
Empirical absorption correction using spherical harmonics,
implemented in SCALE3 ABSPACK scaling algorithm.
;
_exptl_crystal_colour orange
_exptl_crystal_density_diffrn 1.983
_exptl_crystal_description prism
_exptl_crystal_F_000 1376
_exptl_crystal_recrystallization_method 'Re-crystallisation from solvent: hexane and dichloromethane'
_exptl_crystal_size_max 0.250
_exptl_crystal_size_mid 0.200
_exptl_crystal_size_min 0.170
_refine_diff_density_max 0.645
_refine_diff_density_min -0.837
_refine_diff_density_rms 0.174
_refine_ls_extinction_method none
_refine_ls_goodness_of_fit_ref 1.116
_refine_ls_hydrogen_treatment constr
_refine_ls_matrix_type full
_refine_ls_number_parameters 155
_refine_ls_number_reflns 3138
_refine_ls_number_restraints 0
_refine_ls_restrained_S_all 1.116
_refine_ls_R_factor_all 0.0431
_refine_ls_R_factor_gt 0.0391
_refine_ls_shift/su_max 0.001
_refine_ls_shift/su_mean 0.000
_refine_ls_structure_factor_coef Fsqd
_refine_ls_weighting_details 'w=1/[\s^2^(Fo^2^)+(0.0407P)^2^+7.1408P] where P=(Fo^2^+2Fc^2^)/3'
_refine_ls_weighting_scheme calc
_refine_ls_wR_factor_gt 0.0958
_refine_ls_wR_factor_ref 0.0976
_reflns_Friedel_coverage 0.000
_reflns_number_gt 2882
_reflns_number_total 3138
_reflns_threshold_expression 'I > 2\s(I)'
_cod_data_source_file d3ce00601h2.cif
_cod_data_source_block 5BB
_cod_depositor_comments 'Adding full bibliography for 7247230--7247235.cif.'
_cod_database_code 7247235
_shelx_shelxl_version_number 2019/3
_shelx_space_group_comment
;
The symmetry employed for this shelxl refinement is uniquely defined
by the following loop, which should always be used as a source of
symmetry information in preference to the above space-group names.
They are only intended as comments.
;
_shelx_estimated_absorpt_t_min 0.281
_shelx_estimated_absorpt_t_max 0.391

loop_
_space_group_symop_operation_xyz
'x, y, z'
'-x+1/2, -y+1/2, z'
'x+1/2, -y, -z+1/2'
'-x, y+1/2, -z+1/2'
'-x, -y, -z'
'x-1/2, y-1/2, -z'
'-x-1/2, y, z-1/2'
'x, -y-1/2, z-1/2'

loop_
_atom_site_label
_atom_site_type_symbol
_atom_site_fract_x
_atom_site_fract_y
_atom_site_fract_z
_atom_site_U_iso_or_equiv
_atom_site_adp_type
_atom_site_occupancy
_atom_site_site_symmetry_order
_atom_site_calc_flag
_atom_site_refinement_flags_posn
_atom_site_refinement_flags_adp
_atom_site_refinement_flags_occupancy
_atom_site_disorder_assembly
_atom_site_disorder_group
O1 O 0.10902(4) 0.5709(3) 1.2312(4) 0.0153(5) Uani 1 1 d . . . . .
H1 H 0.121204 0.552860 1.154945 0.023 Uiso 1 1 calc R U . . .
C1 C 0.08947(5) 0.5363(4) 1.1081(5) 0.0108(6) Uani 1 1 d . . . . .
C2 C 0.06724(5) 0.5745(4) 1.1965(5) 0.0120(6) Uani 1 1 d . . . . .
H2 H 0.065997 0.624258 1.341104 0.014 Uiso 1 1 calc R U . . .
C3 C 0.04686(5) 0.5407(4) 1.0752(5) 0.0128(6) Uani 1 1 d . . . . .
H3 H 0.031711 0.566922 1.136138 0.015 Uiso 1 1 calc R U . . .
C4 C 0.04886(5) 0.4681(4) 0.8641(5) 0.0108(5) Uani 1 1 d . . . . .
C5 C 0.07066(5) 0.4287(4) 0.7717(5) 0.0106(6) Uani 1 1 d . . . . .
H4 H 0.071613 0.377437 0.627556 0.013 Uiso 1 1 calc R U . . .
C6 C 0.09145(5) 0.4650(4) 0.8919(5) 0.0101(5) Uani 1 1 d . . . . .
Br1 Br 0.02103(2) 0.42922(5) 0.69376(5) 0.01552(10) Uani 1 1 d . . . . .
C7 C 0.11432(5) 0.4431(4) 0.7851(5) 0.0104(6) Uani 1 1 d . . . . .
H5 H 0.114971 0.405627 0.635461 0.012 Uiso 1 1 calc R U . . .
N1 N 0.13378(4) 0.4740(4) 0.8911(4) 0.0114(5) Uani 1 1 d . . . . .
C8 C 0.15557(5) 0.4823(4) 0.7764(5) 0.0101(5) Uani 1 1 d . . . . .
C9 C 0.15725(5) 0.5631(4) 0.5665(5) 0.0118(6) Uani 1 1 d . . . . .
H6 H 0.143359 0.606769 0.493861 0.014 Uiso 1 1 calc R U . . .
C10 C 0.17924(5) 0.5798(4) 0.4637(5) 0.0126(6) Uani 1 1 d . . . . .
H7 H 0.180436 0.634052 0.321103 0.015 Uiso 1 1 calc R U . . .
C11 C 0.19934(5) 0.5157(5) 0.5732(5) 0.0130(6) Uani 1 1 d . . . . .
C12 C 0.19816(5) 0.4383(4) 0.7824(5) 0.0132(6) Uani 1 1 d . . . . .
H8 H 0.212150 0.397084 0.855212 0.016 Uiso 1 1 calc R U . . .
C13 C 0.17620(5) 0.4216(4) 0.8844(5) 0.0111(5) Uani 1 1 d . . . . .
H9 H 0.175182 0.368908 1.027797 0.013 Uiso 1 1 calc R U . . .
Br2 Br 0.22902(2) 0.53870(5) 0.42882(6) 0.01911(11) Uani 1 1 d . . . . .

loop_
_atom_site_aniso_label
_atom_site_aniso_U_11
_atom_site_aniso_U_22
_atom_site_aniso_U_33
_atom_site_aniso_U_23
_atom_site_aniso_U_13
_atom_site_aniso_U_12
O1 0.0114(10) 0.0240(13) 0.0104(10) -0.0028(9) -0.0023(8) -0.0003(8)
C1 0.0108(13) 0.0107(13) 0.0109(13) 0.0006(11) -0.0015(11) -0.0017(10)
C2 0.0128(13) 0.0137(14) 0.0095(13) 0.0003(11) 0.0022(11) 0.0001(11)
C3 0.0105(13) 0.0126(14) 0.0152(15) 0.0011(11) 0.0037(11) 0.0007(10)
C4 0.0041(12) 0.0142(14) 0.0140(13) 0.0003(11) -0.0029(10) -0.0005(10)
C5 0.0129(13) 0.0099(13) 0.0089(13) -0.0013(10) -0.0012(11) -0.0002(10)
C6 0.0077(12) 0.0117(13) 0.0108(13) 0.0003(11) 0.0010(10) -0.0009(10)
Br1 0.00834(15) 0.02120(18) 0.01704(17) -0.00069(12) -0.00288(11) 0.00012(10)
C7 0.0079(13) 0.0123(14) 0.0108(13) -0.0009(11) 0.0021(10) 0.0003(10)
N1 0.0096(12) 0.0121(12) 0.0126(12) 0.0001(10) -0.0011(9) -0.0004(9)
C8 0.0072(12) 0.0104(13) 0.0126(13) -0.0013(11) 0.0015(10) -0.0010(10)
C9 0.0089(13) 0.0130(14) 0.0135(14) 0.0001(11) -0.0040(11) 0.0003(10)
C10 0.0142(14) 0.0117(13) 0.0119(14) -0.0008(11) -0.0005(11) -0.0002(10)
C11 0.0086(13) 0.0125(13) 0.0179(15) -0.0017(12) 0.0028(11) 0.0013(11)
C12 0.0084(13) 0.0124(14) 0.0188(15) -0.0015(12) -0.0031(11) 0.0000(10)
C13 0.0116(13) 0.0124(13) 0.0093(13) 0.0007(11) -0.0019(11) 0.0004(10)
Br2 0.00917(16) 0.02258(19) 0.02559(19) 0.00131(13) 0.00540(11) -0.00180(11)

loop_
_atom_type_symbol
_atom_type_description
_atom_type_scat_dispersion_real
_atom_type_scat_dispersion_imag
_atom_type_scat_source
C C 0.0033 0.0016 'International Tables Vol C Tables 4.2.6.8 and 6.1.1.4'
H H 0.0000 0.0000 'International Tables Vol C Tables 4.2.6.8 and 6.1.1.4'
N N 0.0061 0.0033 'International Tables Vol C Tables 4.2.6.8 and 6.1.1.4'
O O 0.0106 0.0060 'International Tables Vol C Tables 4.2.6.8 and 6.1.1.4'
Br Br -0.2901 2.4595 'International Tables Vol C Tables 4.2.6.8 and 6.1.1.4'

loop_
_geom_angle_atom_site_label_1
_geom_angle_atom_site_label_2
_geom_angle_atom_site_label_3
_geom_angle
_geom_angle_site_symmetry_1
_geom_angle_site_symmetry_3
_geom_angle_publ_flag
C1 O1 H1 109.5 . . ?
O1 C1 C2 119.0(3) . . ?
O1 C1 C6 121.0(3) . . ?
C2 C1 C6 120.0(3) . . ?
C3 C2 C1 120.6(3) . . ?
C3 C2 H2 119.7 . . ?
C1 C2 H2 119.7 . . ?
C2 C3 C4 119.3(3) . . ?
C2 C3 H3 120.4 . . ?
C4 C3 H3 120.4 . . ?
C5 C4 C3 121.5(3) . . ?
C5 C4 Br1 119.0(2) . . ?
C3 C4 Br1 119.4(2) . . ?
C4 C5 C6 119.7(3) . . ?
C4 C5 H4 120.1 . . ?
C6 C5 H4 120.1 . . ?
C5 C6 C1 118.9(3) . . ?
C5 C6 C7 119.2(3) . . ?
C1 C6 C7 121.7(3) . . ?
N1 C7 C6 120.8(3) . . ?
N1 C7 H5 119.6 . . ?
C6 C7 H5 119.6 . . ?
C7 N1 C8 119.8(3) . . ?
C9 C8 C13 119.5(3) . . ?
C9 C8 N1 121.8(3) . . ?
C13 C8 N1 118.5(3) . . ?
C10 C9 C8 120.3(3) . . ?
C10 C9 H6 119.8 . . ?
C8 C9 H6 119.8 . . ?
C11 C10 C9 118.9(3) . . ?
C11 C10 H7 120.5 . . ?
C9 C10 H7 120.5 . . ?
C12 C11 C10 121.8(3) . . ?
C12 C11 Br2 120.1(2) . . ?
C10 C11 Br2 118.1(2) . . ?
C11 C12 C13 119.1(3) . . ?
C11 C12 H8 120.4 . . ?
C13 C12 H8 120.4 . . ?
C12 C13 C8 120.3(3) . . ?
C12 C13 H9 119.8 . . ?
C8 C13 H9 119.8 . . ?

loop_
_geom_bond_atom_site_label_1
_geom_bond_atom_site_label_2
_geom_bond_distance
_geom_bond_site_symmetry_2
_geom_bond_publ_flag
O1 C1 1.356(4) . ?
O1 H1 0.8400 . ?
C1 C2 1.392(4) . ?
C1 C6 1.413(4) . ?
C2 C3 1.388(4) . ?
C2 H2 0.9500 . ?
C3 C4 1.388(4) . ?
C3 H3 0.9500 . ?
C4 C5 1.381(4) . ?
C4 Br1 1.903(3) . ?
C5 C6 1.407(4) . ?
C5 H4 0.9500 . ?
C6 C7 1.455(4) . ?
C7 N1 1.293(4) . ?
C7 H5 0.9500 . ?
N1 C8 1.416(4) . ?
C8 C9 1.400(4) . ?
C8 C13 1.402(4) . ?
C9 C10 1.396(4) . ?
C9 H6 0.9500 . ?
C10 C11 1.389(4) . ?
C10 H7 0.9500 . ?
C11 C12 1.386(5) . ?
C11 Br2 1.900(3) . ?
C12 C13 1.392(4) . ?
C12 H8 0.9500 . ?
C13 H9 0.9500 . ?

loop_
_geom_hbond_atom_site_label_D
_geom_hbond_atom_site_label_H
_geom_hbond_atom_site_label_A
_geom_hbond_distance_DH
_geom_hbond_distance_HA
_geom_hbond_distance_DA
_geom_hbond_angle_DHA
_geom_hbond_site_symmetry_A
_geom_hbond_publ_flag
O1 H1 N1 0.84 1.84 2.591(4) 147.5 . yes
C9 H6 O1 0.95 2.53 3.407(4) 153.9 1_554 yes

loop_
_geom_torsion_atom_site_label_1
_geom_torsion_atom_site_label_2
_geom_torsion_atom_site_label_3
_geom_torsion_atom_site_label_4
_geom_torsion
_geom_torsion_site_symmetry_1
_geom_torsion_site_symmetry_2
_geom_torsion_site_symmetry_3
_geom_torsion_site_symmetry_4
_geom_torsion_publ_flag
O1 C1 C2 C3 -180.0(3) . . . . ?
C6 C1 C2 C3 0.9(4) . . . . ?
C1 C2 C3 C4 0.0(5) . . . . ?
C2 C3 C4 C5 0.0(5) . . . . ?
C2 C3 C4 Br1 -178.0(2) . . . . ?
C3 C4 C5 C6 -0.8(5) . . . . ?
Br1 C4 C5 C6 177.1(2) . . . . ?
C4 C5 C6 C1 1.7(4) . . . . ?
C4 C5 C6 C7 -173.4(3) . . . . ?
O1 C1 C6 C5 179.1(3) . . . . ?
C2 C1 C6 C5 -1.8(4) . . . . ?
O1 C1 C6 C7 -5.9(4) . . . . ?
C2 C1 C6 C7 173.2(3) . . . . ?
C5 C6 C7 N1 -179.5(3) . . . . ?
C1 C6 C7 N1 5.5(4) . . . . ?
C6 C7 N1 C8 -169.9(3) . . . . ?
C7 N1 C8 C9 36.0(4) . . . . ?
C7 N1 C8 C13 -149.2(3) . . . . ?
C13 C8 C9 C10 1.2(5) . . . . ?
N1 C8 C9 C10 176.1(3) . . . . ?
C8 C9 C10 C11 -0.3(5) . . . . ?
C9 C10 C11 C12 -0.8(5) . . . . ?
C9 C10 C11 Br2 179.6(2) . . . . ?
C10 C11 C12 C13 0.9(5) . . . . ?
Br2 C11 C12 C13 -179.6(2) . . . . ?
C11 C12 C13 C8 0.1(5) . . . . ?
C9 C8 C13 C12 -1.1(5) . . . . ?
N1 C8 C13 C12 -176.1(3) . . . . ?
